data_7234135
loop_
_publ_author_name
'Yujian Zhang'
'Qingbao Song'
'Kai Wang'
'Wengang Mao'
'Feng Cao'
'Jingwei Sun'
'Lingling Zhan'
'Yaokang Lv'
'Yuguang Ma'
'Bo Zou'
'Cheng Zhang'

_publ_section_title
;
 Polymorphic crystals and their luminescence switching of
 triphenylacrylonitrile derivatives upon solvent vapour, mechanical, and
 thermal stimuli
;
_journal_name_full 'Journal of Materials Chemistry C'
_journal_page_first 3049
_journal_page_last 3054
_journal_paper_doi 10.1039/C4TC02826K
_journal_volume 3
_journal_year 2015
_chemical_formula_sum 'C28 H21 N O'
_chemical_formula_weight 387.46
_space_group_IT_number 9
_space_group_name_Hall 'C -2yc'
_space_group_name_H-M_alt 'C 1 c 1'
_symmetry_cell_setting monoclinic
_symmetry_space_group_name_H-M 'C 1 c 1'
_atom_sites_solution_hydrogens geom
_atom_sites_solution_primary direct
_atom_sites_solution_secondary difmap
_cell_angle_alpha 90.00
_cell_angle_beta 122.900(5)
_cell_angle_gamma 90.00
_cell_formula_units_Z 4
_cell_length_a 11.0759(7)
_cell_length_b 29.6119(13)
_cell_length_c 7.7409(4)
_cell_measurement_reflns_used 1801
_cell_measurement_temperature 153(2)
_cell_measurement_theta_max 29.1690
_cell_measurement_theta_min 3.3732
_cell_volume 2131.7(2)
_computing_cell_refinement 'Bruker FRAMBO'
_computing_data_collection 'Bruker FRAMBO'
_computing_data_reduction 'Bruker SAINT'
_computing_molecular_graphics 'Bruker SHELXTL'
_computing_publication_material 'Bruker SHELXTL'
_computing_structure_refinement 'SHELXL-97 (Sheldrick, 1997)'
_computing_structure_solution 'SHELXS-97 (Sheldrick, 1990)'
_diffrn_ambient_temperature 153(2)
_diffrn_detector_area_resol_mean 16.0395
_diffrn_measured_fraction_theta_full 0.998
_diffrn_measured_fraction_theta_max 0.998
_diffrn_measurement_device_type 'multiwire proportional'
_diffrn_measurement_method 'phi and omega scans'
_diffrn_radiation_monochromator graphite
_diffrn_radiation_source 'fine-focus sealed tube'
_diffrn_radiation_type MoK\a
_diffrn_radiation_wavelength 0.71073
_diffrn_reflns_av_R_equivalents 0.0224
_diffrn_reflns_av_sigmaI/netI 0.0404
_diffrn_reflns_limit_h_max 13
_diffrn_reflns_limit_h_min -9
_diffrn_reflns_limit_k_max 36
_diffrn_reflns_limit_k_min -29
_diffrn_reflns_limit_l_max 9
_diffrn_reflns_limit_l_min -9
_diffrn_reflns_number 4706
_diffrn_reflns_theta_full 25.99
_diffrn_reflns_theta_max 25.99
_diffrn_reflns_theta_min 3.38
_exptl_absorpt_coefficient_mu 0.073
_exptl_absorpt_correction_T_max 0.9906
_exptl_absorpt_correction_T_min 0.9892
_exptl_absorpt_correction_type multi-scan
_exptl_absorpt_process_details 'SADABS; Bruker, 2000'
_exptl_crystal_colour colourless
_exptl_crystal_density_diffrn 1.207
_exptl_crystal_density_method 'not measured'
_exptl_crystal_description bolck
_exptl_crystal_F_000 816
_exptl_crystal_size_max 0.15
_exptl_crystal_size_mid 0.13
_exptl_crystal_size_min 0.13
_refine_diff_density_max 0.135
_refine_diff_density_min -0.137
_refine_diff_density_rms 0.030
_refine_ls_abs_structure_details 'Flack H D (1983), Acta Cryst. A39, 876-881'
_refine_ls_abs_structure_Flack 1(2)
_refine_ls_extinction_coef 0.0047(6)
_refine_ls_extinction_expression Fc^*^=kFc[1+0.001xFc^2^\l^3^/sin(2\q)]^-1/4^
_refine_ls_extinction_method SHELXL
_refine_ls_goodness_of_fit_ref 1.024
_refine_ls_hydrogen_treatment mixed
_refine_ls_matrix_type full
_refine_ls_number_parameters 273
_refine_ls_number_reflns 2811
_refine_ls_number_restraints 2
_refine_ls_restrained_S_all 1.023
_refine_ls_R_factor_all 0.0578
_refine_ls_R_factor_gt 0.0379
_refine_ls_shift/su_max 0.000
_refine_ls_shift/su_mean 0.000
_refine_ls_structure_factor_coef Fsqd
_refine_ls_weighting_details 'calc w=1/[\s^2^(Fo^2^)+(0.0351P)^2^+0.0000P] where P=(Fo^2^+2Fc^2^)/3'
_refine_ls_weighting_scheme calc
_refine_ls_wR_factor_gt 0.0703
_refine_ls_wR_factor_ref 0.0771
_reflns_number_gt 2162
_reflns_number_total 2811
_reflns_threshold_expression >2sigma(I)
_cod_data_source_file J-Mater-Chem-C-2015-3-3049.cif
_cod_data_source_block 2
_cod_depositor_comments
;
The following automatic conversions were performed:

data item '_symmetry_cell_setting' value 'Monoclinic' was changed to
'monoclinic' in accordance with the built-in table derived from the
CIF Core dictionary named 'cif_core.dic' version 2.4.5 last updated
on 2014-11-21.

Automatic conversion script
Id: cif_fix_values 6909 2019-04-08 15:41:33Z antanas 
;
_cod_original_sg_symbol_H-M 'Cc   '
_cod_database_code 7234135

loop_
_symmetry_equiv_pos_as_xyz
'x, y, z'
'x, -y, z+1/2'
'x+1/2, y+1/2, z'
'x+1/2, -y+1/2, z+1/2'

loop_
_atom_site_label
_atom_site_type_symbol
_atom_site_fract_x
_atom_site_fract_y
_atom_site_fract_z
_atom_site_U_iso_or_equiv
_atom_site_adp_type
_atom_site_occupancy
_atom_site_symmetry_multiplicity
_atom_site_calc_flag
_atom_site_refinement_flags
_atom_site_disorder_assembly
_atom_site_disorder_group
O1 O -0.1123(2) 0.44297(6) 0.7807(4) 0.0742(7) Uani 1 1 d . . .
N1 N 0.4627(3) 0.24052(8) 0.2585(4) 0.0670(8) Uani 1 1 d . . .
C1 C 0.1097(3) 0.39563(8) 0.5219(4) 0.0442(6) Uani 1 1 d . . .
C2 C 0.5239(3) 0.39803(7) 0.1191(4) 0.0400(6) Uani 1 1 d . . .
C3 C 0.6234(3) 0.32198(8) 0.1141(4) 0.0425(6) Uani 1 1 d . . .
C5 C 0.6517(3) 0.42004(8) 0.1772(5) 0.0531(7) Uani 1 1 d . . .
H5 H 0.7375 0.4039 0.2410 0.064 Uiso 1 1 calc R . .
C7 C 0.0614(3) 0.36534(8) 0.6086(4) 0.0486(7) Uani 1 1 d . . .
H7 H 0.0793 0.3347 0.6077 0.058 Uiso 1 1 calc R . .
C9 C 0.3979(3) 0.42286(8) 0.0238(4) 0.0480(7) Uani 1 1 d . . .
H9 H 0.3116 0.4089 -0.0148 0.058 Uiso 1 1 calc R . .
C10 C 0.3998(3) 0.46842(8) -0.0144(5) 0.0588(8) Uani 1 1 d . . .
H10 H 0.3144 0.4848 -0.0806 0.071 Uiso 1 1 calc R . .
C12 C 0.6028(3) 0.32313(9) -0.0790(5) 0.0576(8) Uani 1 1 d . . .
H12 H 0.5303 0.3410 -0.1822 0.069 Uiso 1 1 calc R . .
C14 C 0.6515(3) 0.46565(9) 0.1403(5) 0.0635(9) Uani 1 1 d . . .
H14 H 0.7375 0.4802 0.1811 0.076 Uiso 1 1 calc R . .
C15 C 0.5266(4) 0.48944(9) 0.0449(5) 0.0640(9) Uani 1 1 d . . .
H15 H 0.5273 0.5201 0.0198 0.077 Uiso 1 1 calc R . .
C16 C 0.7348(3) 0.29620(8) 0.2653(5) 0.0532(7) Uani 1 1 d . . .
H16 H 0.7512 0.2955 0.3965 0.064 Uiso 1 1 calc R . .
C19 C 0.4594(3) 0.27898(9) 0.2384(4) 0.0455(6) Uani 1 1 d . . .
C20 C 0.3601(3) 0.34757(7) 0.2890(4) 0.0403(6) Uani 1 1 d . . .
C21 C 0.5286(3) 0.34860(7) 0.1570(4) 0.0384(6) Uani 1 1 d . . .
C22 C 0.3206(3) 0.40117(8) 0.4867(4) 0.0462(7) Uani 1 1 d . . .
H22 H 0.3512 0.4266 0.5709 0.055 Uiso 1 1 calc R . .
C23 C 0.1931(3) 0.38007(7) 0.4353(4) 0.0430(7) Uani 1 1 d . . .
C24 C 0.1513(3) 0.34238(8) 0.3089(4) 0.0515(7) Uani 1 1 d . . .
H24 H 0.0670 0.3273 0.2730 0.062 Uiso 1 1 calc R . .
C25 C 0.4523(3) 0.32752(7) 0.2227(4) 0.0408(6) Uani 1 1 d . . .
C26 C 0.4025(3) 0.38514(8) 0.4152(4) 0.0449(7) Uani 1 1 d . . .
H26 H 0.4875 0.3998 0.4523 0.054 Uiso 1 1 calc R . .
C27 C 0.6900(4) 0.29776(10) -0.1184(6) 0.0726(10) Uani 1 1 d . . .
H27 H 0.6746 0.2981 -0.2491 0.087 Uiso 1 1 calc R . .
C28 C 0.0052(3) 0.45573(8) 0.6100(5) 0.0554(8) Uani 1 1 d . . .
H28 H -0.0139 0.4863 0.6099 0.066 Uiso 1 1 calc R . .
C30 C -0.0130(3) 0.37974(8) 0.6967(5) 0.0520(7) Uani 1 1 d . . .
H30 H -0.0441 0.3589 0.7542 0.062 Uiso 1 1 calc R . .
C31 C 0.0781(3) 0.44117(8) 0.5232(4) 0.0490(7) Uani 1 1 d . . .
H31 H 0.1072 0.4622 0.4636 0.059 Uiso 1 1 calc R . .
C32 C 0.2326(3) 0.32685(8) 0.2355(5) 0.0491(7) Uani 1 1 d . . .
H32 H 0.2010 0.3020 0.1483 0.059 Uiso 1 1 calc R . .
C33 C -0.0400(3) 0.42474(9) 0.6981(5) 0.0514(7) Uani 1 1 d . . .
C34 C 0.7986(4) 0.27222(10) 0.0331(6) 0.0723(10) Uani 1 1 d . . .
H34 H 0.8568 0.2553 0.0051 0.087 Uiso 1 1 calc R . .
C35 C 0.8223(3) 0.27140(9) 0.2249(6) 0.0671(9) Uani 1 1 d . . .
H35 H 0.8970 0.2542 0.3282 0.081 Uiso 1 1 calc R . .
C37 C -0.1661(4) 0.41334(11) 0.8648(7) 0.0905(12) Uani 1 1 d . . .
H37A H -0.2262 0.3911 0.7640 0.136 Uiso 1 1 calc R . .
H37B H -0.2215 0.4301 0.9046 0.136 Uiso 1 1 calc R . .
H37C H -0.0875 0.3986 0.9833 0.136 Uiso 1 1 calc R . .

loop_
_atom_site_aniso_label
_atom_site_aniso_U_11
_atom_site_aniso_U_22
_atom_site_aniso_U_33
_atom_site_aniso_U_23
_atom_site_aniso_U_13
_atom_site_aniso_U_12
O1 0.0886(17) 0.0683(12) 0.0989(19) 0.0000(12) 0.0725(17) 0.0147(12)
N1 0.097(2) 0.0385(13) 0.090(2) 0.0001(13) 0.0662(19) -0.0011(13)
C1 0.0442(16) 0.0429(14) 0.0465(17) -0.0011(13) 0.0254(14) 0.0010(12)
C2 0.0465(15) 0.0366(13) 0.0423(17) -0.0023(12) 0.0275(14) -0.0037(12)
C3 0.0524(17) 0.0362(13) 0.0479(18) -0.0030(12) 0.0331(16) -0.0058(12)
C5 0.0500(18) 0.0431(15) 0.071(2) 0.0007(14) 0.0365(18) -0.0002(12)
C7 0.0552(18) 0.0364(14) 0.061(2) -0.0014(13) 0.0363(17) 0.0021(12)
C9 0.0511(18) 0.0442(15) 0.052(2) -0.0007(13) 0.0303(16) -0.0008(13)
C10 0.066(2) 0.0448(16) 0.062(2) 0.0049(14) 0.0322(18) 0.0111(15)
C12 0.076(2) 0.0560(17) 0.055(2) 0.0014(14) 0.0448(19) -0.0007(15)
C14 0.067(2) 0.0410(15) 0.093(3) -0.0035(16) 0.050(2) -0.0096(14)
C15 0.083(2) 0.0325(14) 0.082(3) 0.0056(15) 0.048(2) 0.0013(16)
C16 0.0571(18) 0.0559(15) 0.056(2) 0.0011(14) 0.0372(17) 0.0091(14)
C19 0.0587(18) 0.0434(15) 0.0500(18) -0.0040(13) 0.0397(16) -0.0029(13)
C20 0.0480(16) 0.0359(13) 0.0427(17) 0.0015(12) 0.0284(15) 0.0014(11)
C21 0.0412(15) 0.0362(13) 0.0371(16) -0.0023(11) 0.0208(13) -0.0011(11)
C22 0.0596(18) 0.0358(13) 0.0515(19) -0.0071(12) 0.0356(16) -0.0071(12)
C23 0.0465(17) 0.0366(13) 0.0479(19) 0.0050(12) 0.0271(16) 0.0025(12)
C24 0.0501(18) 0.0479(15) 0.063(2) -0.0101(14) 0.0354(17) -0.0112(13)
C25 0.0520(16) 0.0325(13) 0.0423(17) -0.0016(12) 0.0284(14) -0.0028(12)
C26 0.0497(17) 0.0429(14) 0.0500(18) -0.0056(13) 0.0323(15) -0.0091(12)
C27 0.104(3) 0.073(2) 0.073(3) -0.0145(19) 0.069(3) -0.011(2)
C28 0.061(2) 0.0417(15) 0.069(2) 0.0013(14) 0.0387(19) 0.0096(14)
C30 0.0542(19) 0.0485(15) 0.064(2) 0.0028(14) 0.0394(18) 0.0008(13)
C31 0.0536(18) 0.0417(14) 0.057(2) 0.0050(13) 0.0336(17) 0.0016(12)
C32 0.0556(18) 0.0396(14) 0.059(2) -0.0128(13) 0.0354(17) -0.0090(13)
C33 0.0488(17) 0.0513(15) 0.062(2) -0.0008(15) 0.0353(17) 0.0068(13)
C34 0.084(3) 0.065(2) 0.096(3) -0.017(2) 0.067(3) -0.0021(18)
C35 0.067(2) 0.0654(18) 0.078(3) 0.0006(18) 0.045(2) 0.0139(15)
C37 0.103(3) 0.101(2) 0.113(4) 0.017(2) 0.088(3) 0.019(2)

loop_
_atom_type_symbol
_atom_type_description
_atom_type_scat_dispersion_real
_atom_type_scat_dispersion_imag
_atom_type_scat_source
C C 0.0033 0.0016 'International Tables Vol C Tables 4.2.6.8 and 6.1.1.4'
H H 0.0000 0.0000 'International Tables Vol C Tables 4.2.6.8 and 6.1.1.4'
N N 0.0061 0.0033 'International Tables Vol C Tables 4.2.6.8 and 6.1.1.4'
O O 0.0106 0.0060 'International Tables Vol C Tables 4.2.6.8 and 6.1.1.4'

loop_
_geom_angle_atom_site_label_1
_geom_angle_atom_site_label_2
_geom_angle_atom_site_label_3
_geom_angle
_geom_angle_site_symmetry_1
_geom_angle_site_symmetry_3
C33 O1 C37 118.1(2) . .
C7 C1 C31 117.2(2) . .
C7 C1 C23 121.1(2) . .
C31 C1 C23 121.7(2) . .
C9 C2 C5 118.5(2) . .
C9 C2 C21 123.0(2) . .
C5 C2 C21 118.4(2) . .
C16 C3 C12 118.4(2) . .
C16 C3 C21 121.2(2) . .
C12 C3 C21 120.4(2) . .
C14 C5 C2 120.3(3) . .
C14 C5 H5 119.9 . .
C2 C5 H5 119.9 . .
C1 C7 C30 121.6(2) . .
C1 C7 H7 119.2 . .
C30 C7 H7 119.2 . .
C2 C9 C10 120.3(2) . .
C2 C9 H9 119.8 . .
C10 C9 H9 119.8 . .
C15 C10 C9 120.2(2) . .
C15 C10 H10 119.9 . .
C9 C10 H10 119.9 . .
C27 C12 C3 120.0(3) . .
C27 C12 H12 120.0 . .
C3 C12 H12 120.0 . .
C15 C14 C5 120.4(3) . .
C15 C14 H14 119.8 . .
C5 C14 H14 119.8 . .
C14 C15 C10 120.2(2) . .
C14 C15 H15 119.9 . .
C10 C15 H15 119.9 . .
C35 C16 C3 121.1(3) . .
C35 C16 H16 119.5 . .
C3 C16 H16 119.5 . .
N1 C19 C25 176.2(2) . .
C32 C20 C26 118.0(2) . .
C32 C20 C25 119.9(2) . .
C26 C20 C25 122.0(2) . .
C25 C21 C3 120.02(19) . .
C25 C21 C2 124.49(18) . .
C3 C21 C2 115.48(18) . .
C26 C22 C23 121.2(2) . .
C26 C22 H22 119.4 . .
C23 C22 H22 119.4 . .
C24 C23 C22 117.5(2) . .
C24 C23 C1 121.2(2) . .
C22 C23 C1 121.2(2) . .
C32 C24 C23 121.1(2) . .
C32 C24 H24 119.5 . .
C23 C24 H24 119.5 . .
C21 C25 C19 118.41(19) . .
C21 C25 C20 129.01(18) . .
C19 C25 C20 112.56(19) . .
C22 C26 C20 121.1(2) . .
C22 C26 H26 119.5 . .
C20 C26 H26 119.5 . .
C34 C27 C12 120.5(3) . .
C34 C27 H27 119.8 . .
C12 C27 H27 119.8 . .
C31 C28 C33 119.9(2) . .
C31 C28 H28 120.0 . .
C33 C28 H28 120.0 . .
C33 C30 C7 119.5(2) . .
C33 C30 H30 120.2 . .
C7 C30 H30 120.2 . .
C28 C31 C1 121.6(2) . .
C28 C31 H31 119.2 . .
C1 C31 H31 119.2 . .
C24 C32 C20 121.2(2) . .
C24 C32 H32 119.4 . .
C20 C32 H32 119.4 . .
C30 C33 O1 124.8(2) . .
C30 C33 C28 120.1(2) . .
O1 C33 C28 115.1(2) . .
C35 C34 C27 120.3(3) . .
C35 C34 H34 119.8 . .
C27 C34 H34 119.8 . .
C34 C35 C16 119.7(3) . .
C34 C35 H35 120.2 . .
C16 C35 H35 120.2 . .
O1 C37 H37A 109.5 . .
O1 C37 H37B 109.5 . .
H37A C37 H37B 109.5 . .
O1 C37 H37C 109.5 . .
H37A C37 H37C 109.5 . .
H37B C37 H37C 109.5 . .

loop_
_geom_bond_atom_site_label_1
_geom_bond_atom_site_label_2
_geom_bond_distance
_geom_bond_site_symmetry_2
O1 C33 1.377(3) .
O1 C37 1.404(3) .
N1 C19 1.147(3) .
C1 C7 1.389(3) .
C1 C31 1.395(3) .
C1 C23 1.480(3) .
C2 C9 1.383(3) .
C2 C5 1.393(3) .
C2 C21 1.488(3) .
C3 C16 1.381(4) .
C3 C12 1.385(3) .
C3 C21 1.488(3) .
C5 C14 1.380(3) .
C5 H5 0.9300 .
C7 C30 1.392(3) .
C7 H7 0.9300 .
C9 C10 1.384(3) .
C9 H9 0.9300 .
C10 C15 1.368(4) .
C10 H10 0.9300 .
C12 C27 1.382(4) .
C12 H12 0.9300 .
C14 C15 1.359(4) .
C14 H14 0.9300 .
C15 H15 0.9300 .
C16 C35 1.380(3) .
C16 H16 0.9300 .
C19 C25 1.441(3) .
C20 C32 1.381(3) .
C20 C26 1.383(3) .
C20 C25 1.493(3) .
C21 C25 1.352(3) .
C22 C26 1.378(3) .
C22 C23 1.390(3) .
C22 H22 0.9300 .
C23 C24 1.388(3) .
C24 C32 1.379(3) .
C24 H24 0.9300 .
C26 H26 0.9300 .
C27 C34 1.364(5) .
C27 H27 0.9300 .
C28 C31 1.371(3) .
C28 C33 1.389(3) .
C28 H28 0.9300 .
C30 C33 1.367(3) .
C30 H30 0.9300 .
C31 H31 0.9300 .
C32 H32 0.9300 .
C34 C35 1.360(4) .
C34 H34 0.9300 .
C35 H35 0.9300 .
C37 H37A 0.9600 .
C37 H37B 0.9600 .
C37 H37C 0.9600 .
